data_7216708
loop_
_publ_author_name
'Tothadi, Srinu'

_publ_section_title
;
 Polymorphism in cocrystals of urea:4,4&#x2032;-bipyridine and salicylic
 acid:4,4&#x2032;-bipyridine
;
_journal_issue 32
_journal_name_full CrystEngComm
_journal_page_first 7587
_journal_paper_doi 10.1039/C4CE00866A
_journal_volume 16
_journal_year 2014
_chemical_formula_sum 'C24 H20 N2 O6'
_chemical_formula_weight 432.42
_chemical_name_common 'salicylic acid:4,4'-bipyridine Form II'
_chemical_name_systematic
;
 ?
;
_space_group_IT_number 14
_symmetry_cell_setting monoclinic
_symmetry_space_group_name_Hall '-P 2ybc'
_symmetry_space_group_name_H-M 'P 1 21/c 1'
_atom_sites_solution_hydrogens geom
_atom_sites_solution_primary direct
_atom_sites_solution_secondary difmap
_audit_creation_method SHELXL-97
_cell_angle_alpha 90.00
_cell_angle_beta 114.28(3)
_cell_angle_gamma 90.00
_cell_formula_units_Z 2
_cell_length_a 9.920(9)
_cell_length_b 4.919(4)
_cell_length_c 23.046(18)
_cell_measurement_reflns_used 2472
_cell_measurement_temperature 150(2)
_cell_measurement_theta_max 27.5
_cell_measurement_theta_min 1.9
_cell_volume 1025.1(15)
_computing_cell_refinement
;
CrystalClear-SM Expert 2.0 rc14 (Rigaku, 2009)
;
_computing_data_collection
;
CrystalClear-SM Expert 2.0 rc14 (Rigaku, 2009)
;
_computing_data_reduction
;
CrystalClear-SM Expert 2.0 rc14 (Rigaku, 2009)
;
_computing_structure_refinement 'SHELXL-97 (Sheldrick, 2008)'
_computing_structure_solution 'SHELXL-97 (Sheldrick, 2008)'
_diffrn_ambient_temperature 150(2)
_diffrn_measured_fraction_theta_full 0.998
_diffrn_measured_fraction_theta_max 0.998
_diffrn_measurement_device
;
XtaLABmini: Fixed Chi 2 circle
;
_diffrn_measurement_device_type
;
Rigaku Mercury375R (2x2 bin mode)
;
_diffrn_measurement_method 'profile data from \w-scans'
_diffrn_radiation_monochromator graphite
_diffrn_radiation_source 'fine-focus sealed tube'
_diffrn_radiation_type MoK\a
_diffrn_radiation_wavelength 0.71073
_diffrn_reflns_av_R_equivalents 0.1281
_diffrn_reflns_av_sigmaI/netI 0.0840
_diffrn_reflns_limit_h_max 12
_diffrn_reflns_limit_h_min -12
_diffrn_reflns_limit_k_max 6
_diffrn_reflns_limit_k_min -6
_diffrn_reflns_limit_l_max 29
_diffrn_reflns_limit_l_min -29
_diffrn_reflns_number 10221
_diffrn_reflns_theta_full 27.47
_diffrn_reflns_theta_max 27.47
_diffrn_reflns_theta_min 1.94
_exptl_absorpt_coefficient_mu 0.102
_exptl_absorpt_correction_T_max 0.9899
_exptl_absorpt_correction_T_min 0.9799
_exptl_absorpt_correction_type multi-scan
_exptl_absorpt_process_details 'Jacobson, R. (1998) Private communication'
_exptl_crystal_colour 'colour less'
_exptl_crystal_density_diffrn 1.401
_exptl_crystal_density_method 'not measured'
_exptl_crystal_description block
_exptl_crystal_F_000 452
_exptl_crystal_size_max 0.20
_exptl_crystal_size_mid 0.20
_exptl_crystal_size_min 0.10
_refine_diff_density_max 0.360
_refine_diff_density_min -0.443
_refine_diff_density_rms 0.115
_refine_ls_extinction_method none
_refine_ls_goodness_of_fit_ref 1.060
_refine_ls_hydrogen_treatment mixed
_refine_ls_matrix_type full
_refine_ls_number_parameters 149
_refine_ls_number_reflns 2348
_refine_ls_number_restraints 1
_refine_ls_restrained_S_all 1.060
_refine_ls_R_factor_all 0.0696
_refine_ls_R_factor_gt 0.0582
_refine_ls_shift/su_max 0.027
_refine_ls_shift/su_mean 0.002
_refine_ls_structure_factor_coef Fsqd
_refine_ls_weighting_details 'calc w=1/[\s^2^(Fo^2^)+(0.0942P)^2^+0.0000P] where P=(Fo^2^+2Fc^2^)/3'
_refine_ls_weighting_scheme calc
_refine_ls_wR_factor_gt 0.1461
_refine_ls_wR_factor_ref 0.1660
_reflns_number_gt 1930
_reflns_number_total 2348
_reflns_threshold_expression >2\s(I)
_cod_data_source_file c4ce00866a2.cif
_cod_data_source_block datam
_cod_depositor_comments
;
The following automatic conversions were performed:

'_symmetry_cell_setting' value 'Monoclinic' changed to 'monoclinic'
according to
/usr/data/users/saulius/crontab/automatic-downloads/rss-feeds/RSC/lib/dictionaries/cif_core.dic
dictionary named 'cif_core.dic' version 2.4.2 from 2011-04-26.

Automatic conversion script
Id: cif_fix_values 2281 2013-09-26 08:29:07Z andrius 

 Adding full bibliography for 7216705--7216708.cif.
;
_cod_original_sg_symbol_H-M ' P 21/c '
_cod_database_code 7216708

loop_
_symmetry_equiv_pos_as_xyz
'x, y, z'
'-x, y+1/2, -z+1/2'
'-x, -y, -z'
'x, -y-1/2, z-1/2'

loop_
_atom_site_label
_atom_site_type_symbol
_atom_site_fract_x
_atom_site_fract_y
_atom_site_fract_z
_atom_site_U_iso_or_equiv
_atom_site_adp_type
_atom_site_occupancy
_atom_site_symmetry_multiplicity
_atom_site_calc_flag
_atom_site_refinement_flags
N2 N 0.74414(13) 0.4907(2) 0.41264(6) 0.0316(3) Uani 1 1 d .
C8 C 0.95318(17) 0.7695(3) 0.42859(7) 0.0348(4) Uani 1 1 d .
H8 H 1.0282 0.8198 0.4151 0.042 Uiso 1 1 calc R
C9 C 0.83333(16) 0.8075(3) 0.49813(8) 0.0361(4) Uani 1 1 d .
H9 H 0.8230 0.8862 0.5337 0.043 Uiso 1 1 calc R
C10 C 0.73645(17) 0.6081(3) 0.46308(8) 0.0356(4) Uani 1 1 d .
H10 H 0.6607 0.5521 0.4756 0.043 Uiso 1 1 calc R
C11 C 0.85103(18) 0.5731(3) 0.39581(8) 0.0376(4) Uani 1 1 d .
H11 H 0.8571 0.4927 0.3595 0.045 Uiso 1 1 calc R
C12 C 0.94605(14) 0.8937(2) 0.48146(6) 0.0264(3) Uani 1 1 d .
O1 O 0.50957(12) -0.0933(2) 0.57137(5) 0.0369(3) Uani 1 1 d .
O2 O 0.44074(12) -0.1198(2) 0.65193(5) 0.0357(3) Uani 1 1 d D
O3 O 0.70838(13) 0.2537(3) 0.57701(6) 0.0494(4) Uani 1 1 d .
H3 H 0.6294 0.1246 0.5615 0.074 Uiso 1 1 d R
C1 C 0.62771(14) 0.1915(3) 0.66141(6) 0.0262(3) Uani 1 1 d .
C2 C 0.71727(15) 0.3181(3) 0.63568(7) 0.0323(4) Uani 1 1 d .
C3 C 0.64152(16) 0.2690(3) 0.72176(7) 0.0327(4) Uani 1 1 d .
H3A H 0.5810 0.1853 0.7396 0.039 Uiso 1 1 calc R
C4 C 0.83056(17) 0.5877(3) 0.72999(8) 0.0386(4) Uani 1 1 d .
H4 H 0.9003 0.7222 0.7536 0.046 Uiso 1 1 calc R
C5 C 0.52148(15) -0.0201(3) 0.62444(7) 0.0284(3) Uani 1 1 d .
C6 C 0.81818(17) 0.5153(3) 0.67051(8) 0.0389(4) Uani 1 1 d .
H6 H 0.8790 0.6007 0.6531 0.047 Uiso 1 1 calc R
C7 C 0.74180(18) 0.4656(3) 0.75590(7) 0.0395(4) Uani 1 1 d .
H7 H 0.7501 0.5173 0.7970 0.047 Uiso 1 1 calc R
H2 H 0.374(3) -0.253(4) 0.6262(11) 0.083(8) Uiso 1 1 d D

loop_
_atom_site_aniso_label
_atom_site_aniso_U_11
_atom_site_aniso_U_22
_atom_site_aniso_U_33
_atom_site_aniso_U_23
_atom_site_aniso_U_13
_atom_site_aniso_U_12
N2 0.0274(6) 0.0302(6) 0.0298(6) 0.0044(5) 0.0041(5) -0.0027(5)
C8 0.0318(8) 0.0397(8) 0.0328(8) -0.0020(6) 0.0132(7) -0.0089(6)
C9 0.0317(8) 0.0398(8) 0.0381(8) -0.0064(6) 0.0155(7) -0.0073(6)
C10 0.0277(7) 0.0381(8) 0.0401(8) 0.0008(6) 0.0129(7) -0.0051(6)
C11 0.0371(8) 0.0400(8) 0.0335(8) -0.0050(6) 0.0123(7) -0.0075(6)
C12 0.0215(7) 0.0250(6) 0.0271(7) 0.0049(5) 0.0043(6) 0.0013(5)
O1 0.0353(6) 0.0454(6) 0.0303(6) -0.0114(4) 0.0136(5) -0.0070(5)
O2 0.0367(6) 0.0405(6) 0.0302(6) -0.0047(4) 0.0141(5) -0.0131(4)
O3 0.0460(7) 0.0713(8) 0.0437(7) -0.0166(6) 0.0313(6) -0.0201(6)
C1 0.0221(7) 0.0288(6) 0.0260(7) -0.0008(5) 0.0081(6) 0.0010(5)
C2 0.0264(7) 0.0397(7) 0.0332(8) -0.0023(6) 0.0147(6) 0.0001(6)
C3 0.0331(8) 0.0355(7) 0.0282(7) -0.0015(6) 0.0113(6) -0.0037(6)
C4 0.0292(8) 0.0355(8) 0.0428(9) -0.0065(6) 0.0063(7) -0.0058(6)
C5 0.0238(7) 0.0320(7) 0.0280(7) -0.0002(5) 0.0090(6) 0.0012(5)
C6 0.0292(8) 0.0426(8) 0.0477(9) -0.0024(7) 0.0188(7) -0.0068(6)
C7 0.0415(9) 0.0431(8) 0.0294(8) -0.0080(6) 0.0101(7) -0.0043(7)

loop_
_atom_type_symbol
_atom_type_description
_atom_type_scat_dispersion_real
_atom_type_scat_dispersion_imag
_atom_type_scat_source
C C 0.0033 0.0016 'International Tables Vol C Tables 4.2.6.8 and 6.1.1.4'
H H 0.0000 0.0000 'International Tables Vol C Tables 4.2.6.8 and 6.1.1.4'
N N 0.0061 0.0033 'International Tables Vol C Tables 4.2.6.8 and 6.1.1.4'
O O 0.0106 0.0060 'International Tables Vol C Tables 4.2.6.8 and 6.1.1.4'

loop_
_geom_angle_atom_site_label_1
_geom_angle_atom_site_label_2
_geom_angle_atom_site_label_3
_geom_angle
_geom_angle_site_symmetry_3
C10 N2 C11 117.46(13) .
C11 C8 C12 119.82(14) .
C11 C8 H8 120.1 .
C12 C8 H8 120.1 .
C10 C9 C12 120.10(15) .
C10 C9 H9 120.0 .
C12 C9 H9 120.0 .
N2 C10 C9 123.05(14) .
N2 C10 H10 118.5 .
C9 C10 H10 118.5 .
N2 C11 C8 123.16(15) .
N2 C11 H11 118.4 .
C8 C11 H11 118.4 .
C8 C12 C9 116.41(13) .
C8 C12 C12 121.86(16) 3_776
C9 C12 C12 121.73(17) 3_776
C5 O2 H2 111.4(16) .
C2 O3 H3 103.6 .
C3 C1 C2 118.80(13) .
C3 C1 C5 121.51(13) .
C2 C1 C5 119.69(14) .
O3 C2 C6 118.41(14) .
O3 C2 C1 121.72(14) .
C6 C2 C1 119.87(15) .
C7 C3 C1 120.89(14) .
C7 C3 H3A 119.6 .
C1 C3 H3A 119.6 .
C6 C4 C7 120.39(14) .
C6 C4 H4 119.8 .
C7 C4 H4 119.8 .
O1 C5 O2 123.01(14) .
O1 C5 C1 122.18(13) .
O2 C5 C1 114.81(13) .
C4 C6 C2 120.41(14) .
C4 C6 H6 119.8 .
C2 C6 H6 119.8 .
C3 C7 C4 119.64(15) .
C3 C7 H7 120.2 .
C4 C7 H7 120.2 .

loop_
_geom_bond_atom_site_label_1
_geom_bond_atom_site_label_2
_geom_bond_distance
_geom_bond_site_symmetry_2
N2 C10 1.328(2) .
N2 C11 1.333(2) .
C8 C11 1.379(2) .
C8 C12 1.391(2) .
C8 H8 0.9500 .
C9 C10 1.378(2) .
C9 C12 1.390(2) .
C9 H9 0.9500 .
C10 H10 0.9500 .
C11 H11 0.9500 .
C12 C12 1.489(3) 3_776
O1 C5 1.2330(19) .
O2 C5 1.3040(18) .
O2 H2 0.944(17) .
O3 C2 1.356(2) .
O3 H3 0.9562 .
C1 C3 1.393(2) .
C1 C2 1.401(2) .
C1 C5 1.477(2) .
C2 C6 1.388(2) .
C3 C7 1.379(2) .
C3 H3A 0.9500 .
C4 C6 1.372(3) .
C4 C7 1.388(2) .
C4 H4 0.9500 .
C6 H6 0.9500 .
C7 H7 0.9500 .

loop_
_geom_torsion_atom_site_label_1
_geom_torsion_atom_site_label_2
_geom_torsion_atom_site_label_3
_geom_torsion_atom_site_label_4
_geom_torsion
_geom_torsion_site_symmetry_4
C11 N2 C10 C9 -0.2(2) .
C12 C9 C10 N2 -0.3(2) .
C10 N2 C11 C8 0.8(2) .
C12 C8 C11 N2 -0.9(2) .
C11 C8 C12 C9 0.3(2) .
C11 C8 C12 C12 179.86(15) 3_776
C10 C9 C12 C8 0.3(2) .
C10 C9 C12 C12 -179.31(16) 3_776
C3 C1 C2 O3 -179.43(13) .
C5 C1 C2 O3 0.7(2) .
C3 C1 C2 C6 0.5(2) .
C5 C1 C2 C6 -179.41(13) .
C2 C1 C3 C7 -0.3(2) .
C5 C1 C3 C7 179.58(13) .
C3 C1 C5 O1 -178.99(13) .
C2 C1 C5 O1 0.9(2) .
C3 C1 C5 O2 1.87(19) .
C2 C1 C5 O2 -178.24(12) .
C7 C4 C6 C2 -0.3(3) .
O3 C2 C6 C4 179.76(14) .
C1 C2 C6 C4 -0.2(2) .
C1 C3 C7 C4 -0.2(2) .
C6 C4 C7 C3 0.5(2) .
